data_2236172
loop_
_publ_author_name
'Harrad, Mohamed Anouar'
'Boualy, Brahim'
'Ali, Mustapha Ait'
'El Firdoussi, Larbi'
'Stoeckli-Evans, Helen'

_publ_section_title
;
 (2<i>Z</i>,2'<i>Z</i>)-Diethyl
 3,3'-[butane-1,4-diylbis(azanediyl)]bis(but-2-enoate)
;
_journal_coeditor_code DS2210
_journal_issue 10
_journal_name_full 'Acta Crystallographica Section E'
_journal_page_first o2855
_journal_page_last o2856
_journal_paper_doi 10.1107/S1600536812036823
_journal_volume 68
_journal_year 2012
_chemical_formula_iupac 'C16 H28 N2 O4'
_chemical_formula_moiety 'C16 H28 N2 O4'
_chemical_formula_sum 'C16 H28 N2 O4'
_chemical_formula_weight 312.40
_chemical_name_systematic
;
(2<i>Z</i>,2'<i>Z</i>)-Diethyl
3,3'-[butane-1,4-diylbis(azanediyl)]bis(but-2-enoate)
;
_space_group_IT_number 14
_symmetry_cell_setting monoclinic
_symmetry_space_group_name_Hall '-P 2ybc'
_symmetry_space_group_name_H-M 'P 1 21/c 1'
_atom_sites_solution_hydrogens geom
_atom_sites_solution_primary direct
_atom_sites_solution_secondary difmap
_audit_creation_method SHELXL-97
_cell_angle_alpha 90.00
_cell_angle_beta 98.547(6)
_cell_angle_gamma 90.00
_cell_formula_units_Z 2
_cell_length_a 5.7624(5)
_cell_length_b 13.1329(8)
_cell_length_c 11.7601(9)
_cell_measurement_reflns_used 8450
_cell_measurement_temperature 133(2)
_cell_measurement_theta_max 26.17
_cell_measurement_theta_min 2.34
_cell_volume 880.09(12)
_computing_cell_refinement 'X-AREA (Stoe & Cie, 2009)'
_computing_data_collection 'X-AREA (Stoe & Cie, 2009)'
_computing_data_reduction 'X-RED32 (Stoe & Cie, 2009)'
_computing_molecular_graphics 'PLATON  (Spek, 2009) and Mercury (Macrae <i>et al.</i>, 2008)'
_computing_publication_material
;
SHELXL97 (Sheldrick, 2008), PLATON (Spek, 2009) and
publCIF (Westrip, 2010)
;
_computing_structure_refinement 'SHELXL97 (Sheldrick, 2008)'
_computing_structure_solution 'SHELXS97 (Sheldrick, 2008)'
_diffrn_ambient_temperature 133(2)
_diffrn_measured_fraction_theta_full 0.999
_diffrn_measured_fraction_theta_max 0.996
_diffrn_measurement_device '2-circle goniometer'
_diffrn_measurement_device_type 'Stoe IPDS 2'
_diffrn_measurement_method '\f + \w scans'
_diffrn_radiation_monochromator 'plane graphite'
_diffrn_radiation_source 'fine-focus sealed tube'
_diffrn_radiation_type MoK\a
_diffrn_radiation_wavelength 0.71073
_diffrn_reflns_av_R_equivalents 0.0523
_diffrn_reflns_av_sigmaI/netI 0.0282
_diffrn_reflns_limit_h_max 7
_diffrn_reflns_limit_h_min -7
_diffrn_reflns_limit_k_max 15
_diffrn_reflns_limit_k_min -14
_diffrn_reflns_limit_l_max 14
_diffrn_reflns_limit_l_min -14
_diffrn_reflns_number 9379
_diffrn_reflns_theta_full 25.00
_diffrn_reflns_theta_max 25.68
_diffrn_reflns_theta_min 2.34
_diffrn_standards_decay_% 0
_diffrn_standards_number 0
_exptl_absorpt_coefficient_mu 0.084
_exptl_absorpt_correction_T_max 1.0000
_exptl_absorpt_correction_T_min 0.6794
_exptl_absorpt_correction_type multi-scan
_exptl_absorpt_process_details '(MULscanABS in PLATON; Spek, 2009)'
_exptl_crystal_colour colourless
_exptl_crystal_density_diffrn 1.179
_exptl_crystal_density_method 'not measured'
_exptl_crystal_description block
_exptl_crystal_F_000 340
_exptl_crystal_size_max 0.45
_exptl_crystal_size_mid 0.40
_exptl_crystal_size_min 0.30
_refine_diff_density_max 0.150
_refine_diff_density_min -0.141
_refine_ls_extinction_coef 0.015(4)
_refine_ls_extinction_expression Fc^*^=kFc[1+0.001xFc^2^\l^3^/sin(2\q)]^-1/4^
_refine_ls_extinction_method 'SHELXL97 (Sheldrick, 2008)'
_refine_ls_goodness_of_fit_ref 1.042
_refine_ls_hydrogen_treatment mixed
_refine_ls_matrix_type full
_refine_ls_number_parameters 107
_refine_ls_number_reflns 1661
_refine_ls_number_restraints 0
_refine_ls_restrained_S_all 1.042
_refine_ls_R_factor_all 0.0464
_refine_ls_R_factor_gt 0.0353
_refine_ls_shift/su_max 0.000
_refine_ls_shift/su_mean 0.000
_refine_ls_structure_factor_coef Fsqd
_refine_ls_weighting_details 'calc w=1/[\s^2^(Fo^2^)+(0.0346P)^2^+0.1872P] where P=(Fo^2^+2Fc^2^)/3'
_refine_ls_weighting_scheme calc
_refine_ls_wR_factor_gt 0.0773
_refine_ls_wR_factor_ref 0.0810
_reflns_number_gt 1392
_reflns_number_total 1661
_reflns_threshold_expression I>2\s(I)
_cod_data_source_file ds2210.cif
_cod_data_source_block I
_cod_original_sg_symbol_H-M 'P 21/c'
_cod_database_code 2236172
_cod_database_fobs_code 2236172

loop_
_symmetry_equiv_pos_site_id
_symmetry_equiv_pos_as_xyz
1 x,y,z
2 -x,1/2+y,1/2-z
3 -x,-y,-z
4 x,1/2-y,1/2+z

loop_
_atom_site_aniso_label
_atom_site_aniso_U_11
_atom_site_aniso_U_22
_atom_site_aniso_U_33
_atom_site_aniso_U_12
_atom_site_aniso_U_13
_atom_site_aniso_U_23
O1 0.0308(5) 0.0273(5) 0.0257(5) -0.0067(4) 0.0069(4) -0.0027(4)
O2 0.0339(5) 0.0306(5) 0.0198(4) -0.0040(4) 0.0030(4) -0.0016(4)
N1 0.0257(6) 0.0282(6) 0.0215(5) -0.0047(4) 0.0026(4) -0.0014(4)
C1 0.0339(7) 0.0320(8) 0.0439(8) -0.0050(6) 0.0133(6) -0.0005(6)
C2 0.0361(7) 0.0287(7) 0.0305(7) -0.0037(6) 0.0110(6) 0.0022(5)
C3 0.0240(6) 0.0198(6) 0.0242(6) 0.0023(5) -0.0002(5) -0.0004(5)
C4 0.0262(6) 0.0251(6) 0.0191(6) -0.0005(5) 0.0008(5) -0.0028(5)
C5 0.0242(6) 0.0232(6) 0.0211(6) 0.0044(5) 0.0006(5) 0.0007(5)
C6 0.0270(6) 0.0273(7) 0.0266(7) -0.0049(5) -0.0002(5) 0.0000(5)
C7 0.0280(6) 0.0275(7) 0.0269(7) -0.0034(5) 0.0016(5) -0.0034(5)
C8 0.0277(7) 0.0375(7) 0.0242(7) -0.0025(6) 0.0033(5) -0.0004(5)

loop_
_atom_site_type_symbol
_atom_site_label
_atom_site_fract_x
_atom_site_fract_y
_atom_site_fract_z
_atom_site_U_iso_or_equiv
_atom_site_thermal_displace_type
_atom_site_calc_flag
_atom_site_refinement_flags
_atom_site_occupancy
O O1 0.93675(15) 0.33513(7) 0.19771(7) 0.0277(3) Uani d . 1.000
O O2 0.72096(15) 0.23004(7) 0.07166(7) 0.0282(3) Uani d . 1.000
N N1 0.37954(19) 0.12458(8) 0.15569(9) 0.0252(3) Uani d . 1.000
C C1 1.2379(2) 0.44490(11) 0.15191(13) 0.0358(4) Uani d . 1.000
C C2 1.0631(2) 0.36486(10) 0.10551(12) 0.0312(4) Uani d . 1.000
C C3 0.7649(2) 0.26399(9) 0.17015(10) 0.0231(3) Uani d . 1.000
C C4 0.6507(2) 0.23715(9) 0.26565(10) 0.0237(3) Uani d . 1.000
C C5 0.4629(2) 0.17140(9) 0.25516(10) 0.0231(3) Uani d . 1.000
C C6 0.1806(2) 0.05468(10) 0.13799(11) 0.0274(4) Uani d . 1.000
C C7 0.1049(2) 0.03591(10) 0.01049(11) 0.0277(4) Uani d . 1.000
C C8 0.3384(2) 0.15152(11) 0.35620(11) 0.0299(4) Uani d . 1.000
H H1A 1.15460 0.50510 0.17410 0.0540 Uiso c R 1.000
H H1B 1.33290 0.46370 0.09260 0.0540 Uiso c R 1.000
H H1C 1.34010 0.41820 0.21930 0.0540 Uiso c R 1.000
H H1N 0.458(3) 0.1381(11) 0.0988(13) 0.033(4) Uiso d . 1.000
H H2A 0.95300 0.39230 0.04010 0.0370 Uiso c R 1.000
H H2B 1.14480 0.30530 0.07830 0.0370 Uiso c R 1.000
H H4 0.70620 0.26570 0.33890 0.0280 Uiso c R 1.000
H H6A 0.04810 0.08390 0.17190 0.0330 Uiso c R 1.000
H H6B 0.22510 -0.01070 0.17720 0.0330 Uiso c R 1.000
H H7A 0.23740 0.00610 -0.02300 0.0330 Uiso c R 1.000
H H7B 0.06300 0.10160 -0.02860 0.0330 Uiso c R 1.000
H H8A 0.32040 0.07790 0.36570 0.0450 Uiso c R 1.000
H H8B 0.18330 0.18370 0.34310 0.0450 Uiso c R 1.000
H H8C 0.43020 0.17990 0.42580 0.0450 Uiso c R 1.000

loop_
_atom_type_symbol
_atom_type_description
_atom_type_scat_dispersion_real
_atom_type_scat_dispersion_imag
_atom_type_scat_source
C C 0.0033 0.0016 'International Tables Vol C Tables 4.2.6.8 and 6.1.1.4'
H H 0.0000 0.0000 'International Tables Vol C Tables 4.2.6.8 and 6.1.1.4'
N N 0.0061 0.0033 'International Tables Vol C Tables 4.2.6.8 and 6.1.1.4'
O O 0.0106 0.0060 'International Tables Vol C Tables 4.2.6.8 and 6.1.1.4'

loop_
_geom_angle_atom_site_label_1
_geom_angle_atom_site_label_2
_geom_angle_atom_site_label_3
_geom_angle_site_symmetry_1
_geom_angle_site_symmetry_3
_geom_angle
_geom_angle_publ_flag
C2 O1 C3 . . 115.78(9) no
C5 N1 C6 . . 125.66(11) no
C5 N1 H1N . . 114.3(10) no
C6 N1 H1N . . 120.0(10) no
O1 C2 C1 . . 107.56(11) no
O1 C3 C4 . . 112.65(10) no
O1 C3 O2 . . 120.77(10) no
O2 C3 C4 . . 126.58(11) no
C3 C4 C5 . . 122.20(11) no
N1 C5 C8 . . 117.28(11) no
N1 C5 C4 . . 122.64(11) no
C4 C5 C8 . . 120.06(11) no
N1 C6 C7 . . 110.33(10) no
C6 C7 C7 . 3_555 111.40(10) no
C2 C1 H1A . . 109.00 no
C2 C1 H1B . . 109.00 no
C2 C1 H1C . . 109.00 no
H1A C1 H1B . . 109.00 no
H1A C1 H1C . . 109.00 no
H1B C1 H1C . . 109.00 no
O1 C2 H2A . . 110.00 no
O1 C2 H2B . . 110.00 no
C1 C2 H2A . . 110.00 no
C1 C2 H2B . . 110.00 no
H2A C2 H2B . . 108.00 no
C3 C4 H4 . . 119.00 no
C5 C4 H4 . . 119.00 no
N1 C6 H6A . . 110.00 no
N1 C6 H6B . . 110.00 no
C7 C6 H6A . . 110.00 no
C7 C6 H6B . . 110.00 no
H6A C6 H6B . . 108.00 no
C6 C7 H7A . . 109.00 no
C6 C7 H7B . . 109.00 no
H7A C7 H7B . . 108.00 no
C7 C7 H7A 3_555 . 109.00 no
C7 C7 H7B 3_555 . 109.00 no
C5 C8 H8A . . 109.00 no
C5 C8 H8B . . 109.00 no
C5 C8 H8C . . 109.00 no
H8A C8 H8B . . 109.00 no
H8A C8 H8C . . 109.00 no
H8B C8 H8C . . 110.00 no

loop_
_geom_bond_atom_site_label_1
_geom_bond_atom_site_label_2
_geom_bond_site_symmetry_2
_geom_bond_distance
_geom_bond_publ_flag
O1 C2 . 1.4467(16) no
O1 C3 . 1.3650(15) no
O2 C3 . 1.2318(14) no
N1 C5 . 1.3454(16) no
N1 C6 . 1.4592(16) no
N1 H1N . 0.880(16) no
C1 C2 . 1.5013(19) no
C3 C4 . 1.4277(17) no
C4 C5 . 1.3756(17) no
C5 C8 . 1.4994(17) no
C6 C7 . 1.5182(18) no
C7 C7 3_555 1.5243(17) no
C1 H1A . 0.9800 no
C1 H1B . 0.9800 no
C1 H1C . 0.9800 no
C2 H2A . 0.9900 no
C2 H2B . 0.9900 no
C4 H4 . 0.9500 no
C6 H6A . 0.9900 no
C6 H6B . 0.9900 no
C7 H7A . 0.9900 no
C7 H7B . 0.9900 no
C8 H8A . 0.9800 no
C8 H8B . 0.9800 no
C8 H8C . 0.9800 no

loop_
_geom_hbond_atom_site_label_D
_geom_hbond_atom_site_label_H
_geom_hbond_atom_site_label_A
_geom_hbond_site_symmetry_A
_geom_hbond_distance_DH
_geom_hbond_distance_HA
_geom_hbond_distance_DA
_geom_hbond_angle_DHA
_geom_hbond_publ_flag
N1 H1N O2 . 0.880(16) 2.000(16) 2.7099(14) 136.9(13) yes
C8 H8C O2 4_555 0.98 2.51 3.4697(16) 167 yes

loop_
_geom_torsion_atom_site_label_1
_geom_torsion_atom_site_label_2
_geom_torsion_atom_site_label_3
_geom_torsion_atom_site_label_4
_geom_torsion_site_symmetry_3
_geom_torsion_site_symmetry_4
_geom_torsion
_geom_torsion_publ_flag
C3 O1 C2 C1 . . 178.47(10) no
C2 O1 C3 O2 . . -1.34(16) no
C2 O1 C3 C4 . . 179.00(10) no
C6 N1 C5 C4 . . -179.53(11) no
C6 N1 C5 C8 . . -1.09(18) no
C5 N1 C6 C7 . . 167.36(11) no
O1 C3 C4 C5 . . 176.01(11) no
O2 C3 C4 C5 . . -3.6(2) no
C3 C4 C5 N1 . . 2.77(19) no
C3 C4 C5 C8 . . -175.62(11) no
N1 C6 C7 C7 . 3_555 -179.28(10) no
C6 C7 C7 C6 3_555 3_555 179.97(16) no
